data_4301762
loop_
_publ_author_name
'Frank L. Mulligan'
'Dominic C. Babbini'
'Isaac R. Davis'
'Stephanie K. Hurst'
'Gary S. Nichol'

_publ_contact_author 'Dr Stephanie K. Hurst'
_publ_contact_author_email stephanie.hurst@nau.edu
_publ_contact_author_fax '+1 928.523.8111'
_publ_contact_author_phone '+1 (928) 523-6204'
_publ_section_title
;
Monomers and Polymers of Tripalladium(0) Ditropylium Halides
;
_journal_name_full 'Inorganic Chemistry'
_journal_page_first 2708
_journal_page_last 2710
_journal_paper_doi 10.1021/ic8014578
_journal_volume 48
_journal_year 2009
_chemical_formula_moiety 'C14 H14 I2 Pd3, 2 C2 H6 O S'
_chemical_formula_sum 'C18 H26 I2 O2 Pd3 S2'
_chemical_formula_weight 911.51
_chemical_name_systematic
;
 ?
;
_space_group_IT_number 36
_symmetry_cell_setting orthorhombic
_symmetry_space_group_name_Hall 'C 2c -2'
_symmetry_space_group_name_H-M 'C m c 21'
_atom_sites_solution_hydrogens geom
_atom_sites_solution_primary heavy
_atom_sites_solution_secondary difmap
_audit_creation_method SHELXL-97
_cell_angle_alpha 90.00
_cell_angle_beta 90.00
_cell_angle_gamma 90.00
_cell_formula_units_Z 4
_cell_length_a 7.7483(9)
_cell_length_b 17.074(2)
_cell_length_c 17.804(2)
_cell_measurement_reflns_used 6761
_cell_measurement_temperature 298(2)
_cell_measurement_theta_max 28.00
_cell_measurement_theta_min 2.35
_cell_volume 2355.4(5)
_computing_cell_refinement 'SAINT (Bruker, 2007)'
_computing_data_collection 'SMART (Bruker, 2007)'
_computing_data_reduction SAINT
_computing_molecular_graphics 'ORTEP3 for Windows (Farrugia, 1997)'
_computing_publication_material 'SHELXTL and local programs'
_computing_structure_refinement SHELXTL
_computing_structure_solution 'SHELXTL (Sheldrick, 2008)'
_diffrn_ambient_temperature 298(2)
_diffrn_measured_fraction_theta_full 0.981
_diffrn_measured_fraction_theta_max 0.981
_diffrn_measurement_device_type 'Bruker SMART 1000 CCD diffractometer'
_diffrn_measurement_method 'thin-slice \w scans'
_diffrn_radiation_monochromator graphite
_diffrn_radiation_source 'sealed tube'
_diffrn_radiation_type MoK\a
_diffrn_radiation_wavelength 0.71073
_diffrn_reflns_av_R_equivalents 0.0279
_diffrn_reflns_av_sigmaI/netI 0.0273
_diffrn_reflns_limit_h_max 9
_diffrn_reflns_limit_h_min -10
_diffrn_reflns_limit_k_max 22
_diffrn_reflns_limit_k_min -22
_diffrn_reflns_limit_l_max 23
_diffrn_reflns_limit_l_min -23
_diffrn_reflns_number 10000
_diffrn_reflns_theta_full 28.27
_diffrn_reflns_theta_max 28.27
_diffrn_reflns_theta_min 2.29
_diffrn_standards_number 0
_exptl_absorpt_coefficient_mu 5.077
_exptl_absorpt_correction_T_max 0.6177
_exptl_absorpt_correction_T_min 0.2696
_exptl_absorpt_correction_type numerical
_exptl_absorpt_process_details 'SADABS 02/2008; Sheldrick, 1996'
_exptl_crystal_colour black
_exptl_crystal_density_diffrn 2.571
_exptl_crystal_density_method 'not measured'
_exptl_crystal_description prism
_exptl_crystal_F_000 1704
_exptl_crystal_size_max 0.35
_exptl_crystal_size_mid 0.23
_exptl_crystal_size_min 0.11
_refine_diff_density_max 0.551
_refine_diff_density_min -0.535
_refine_diff_density_rms 0.089
_refine_ls_abs_structure_details 'Flack H D (1983), Acta Cryst. A39, 876-881'
_refine_ls_abs_structure_Flack 0.00(2)
_refine_ls_extinction_coef 0.00036(5)
_refine_ls_extinction_expression Fc^*^=kFc[1+0.001xFc^2^\l^3^/sin(2\q)]^-1/4^
_refine_ls_extinction_method SHELXL
_refine_ls_goodness_of_fit_ref 1.071
_refine_ls_hydrogen_treatment constr
_refine_ls_matrix_type full
_refine_ls_number_parameters 148
_refine_ls_number_reflns 2995
_refine_ls_number_restraints 1
_refine_ls_restrained_S_all 1.071
_refine_ls_R_factor_all 0.0214
_refine_ls_R_factor_gt 0.0201
_refine_ls_shift/su_max 0.001
_refine_ls_shift/su_mean 0.000
_refine_ls_structure_factor_coef Fsqd
_refine_ls_weighting_details 'calc w=1/[\s^2^(Fo^2^)+(0.0170P)^2^+2.4926P] where P=(Fo^2^+2Fc^2^)/3'
_refine_ls_weighting_scheme calc
_refine_ls_wR_factor_gt 0.0438
_refine_ls_wR_factor_ref 0.0444
_reflns_number_gt 2900
_reflns_number_total 2995
_reflns_threshold_expression I>2\s(I)
_cod_data_source_file ic8014578_si_001_4.cif
_cod_data_source_block 5
_cod_original_cell_volume 2355.3(5)
_cod_database_code 4301762

loop_
_symmetry_equiv_pos_as_xyz
'x, y, z'
'-x, -y, z+1/2'
'x, -y, z+1/2'
'-x, y, z'
'x+1/2, y+1/2, z'
'-x+1/2, -y+1/2, z+1/2'
'x+1/2, -y+1/2, z+1/2'
'-x+1/2, y+1/2, z'

loop_
_atom_site_label
_atom_site_type_symbol
_atom_site_fract_x
_atom_site_fract_y
_atom_site_fract_z
_atom_site_U_iso_or_equiv
_atom_site_adp_type
_atom_site_occupancy
_atom_site_symmetry_multiplicity
_atom_site_calc_flag
_atom_site_refinement_flags
_atom_site_disorder_assembly
_atom_site_disorder_group
I1 I 0.0000 0.65428(2) 0.88828(2) 0.04432(10) Uani 1 2 d S . .
I2 I 0.5000 0.33661(2) 0.68789(2) 0.04292(10) Uani 1 2 d S . .
Pd1 Pd 0.0000 0.51898(2) 0.80502(2) 0.03468(10) Uani 1 2 d S . .
Pd2 Pd 0.18068(4) 0.402469(16) 0.727370(17) 0.03356(7) Uani 1 1 d . . .
C1 C -0.0905(10) 0.5778(3) 0.7025(3) 0.0735(18) Uani 1 1 d . . .
H1 H -0.1435 0.6182 0.7288 0.088 Uiso 1 1 calc R . .
C2 C 0.1569(12) 0.4629(5) 0.6215(3) 0.107(4) Uani 1 1 d . . .
H2 H 0.2496 0.4370 0.5996 0.129 Uiso 1 1 calc R . .
C3 C 0.2000(7) 0.5245(5) 0.6677(4) 0.087(3) Uani 1 1 d . . .
H3 H 0.3172 0.5314 0.6768 0.105 Uiso 1 1 calc R . .
C4 C 0.0000 0.4348(5) 0.6035(5) 0.117(6) Uani 1 2 d S . .
H4 H 0.0000 0.3895 0.5744 0.140 Uiso 1 2 calc SR . .
C5 C 0.0000 0.4435(6) 0.9017(7) 0.197(14) Uani 1 2 d S . .
H5 H 0.0000 0.4859 0.9344 0.236 Uiso 1 2 calc SR . .
C6 C 0.1965(8) 0.3587(9) 0.8422(5) 0.141(5) Uani 1 1 d . . .
H6 H 0.3148 0.3505 0.8378 0.169 Uiso 1 1 calc R . .
C7 C 0.0886(13) 0.3060(3) 0.8047(3) 0.120(4) Uani 1 1 d . . .
H7 H 0.1424 0.2668 0.7769 0.144 Uiso 1 1 calc R . .
C8 C 0.1445(17) 0.4214(7) 0.8847(5) 0.174(8) Uani 1 1 d . . .
H8 H 0.2338 0.4520 0.9037 0.209 Uiso 1 1 calc R . .
S1 S 0.0000 0.21466(9) 0.60264(11) 0.0633(5) Uani 1 2 d S . .
O1 O 0.0000 0.1637(3) 0.6708(3) 0.0603(13) Uani 1 2 d S . .
C9 C 0.1706(10) 0.1813(5) 0.5446(4) 0.091(2) Uani 1 1 d . . .
H9A H 0.2756 0.1795 0.5732 0.137 Uiso 1 1 calc R . .
H9B H 0.1847 0.2165 0.5030 0.137 Uiso 1 1 calc R . .
H9C H 0.1440 0.1299 0.5262 0.137 Uiso 1 1 calc R . .
S2 S 0.4370(3) 0.56838(14) 0.94218(13) 0.0473(5) Uani 0.50 1 d P A -1
O2 O 0.4414(9) 0.5121(4) 0.9809(4) 0.068(2) Uani 0.50 1 d P A -1
C10 C 0.5000 0.5711(5) 0.8449(4) 0.0558(17) Uani 1 2 d S . .
H10A H 0.4729 0.5219 0.8217 0.084 Uiso 0.50 1 calc PR A -1
H10B H 0.6219 0.5805 0.8414 0.084 Uiso 0.50 1 calc PR A -1
H10C H 0.4388 0.6124 0.8198 0.084 Uiso 0.50 1 calc PR A -1
C11 C 0.5000 0.6644(5) 0.9638(4) 0.066(2) Uani 1 2 d S . .
H11A H 0.4674 0.6764 1.0145 0.098 Uiso 0.50 1 calc PR A -1
H11B H 0.4442 0.7002 0.9301 0.098 Uiso 0.50 1 calc PR A -1
H11C H 0.6229 0.6691 0.9586 0.098 Uiso 0.50 1 calc PR A -1

loop_
_atom_site_aniso_label
_atom_site_aniso_U_11
_atom_site_aniso_U_22
_atom_site_aniso_U_33
_atom_site_aniso_U_23
_atom_site_aniso_U_13
_atom_site_aniso_U_12
I1 0.0480(2) 0.03644(19) 0.0486(2) -0.00917(16) 0.000 0.000
I2 0.03130(18) 0.0514(2) 0.0461(2) -0.00170(18) 0.000 0.000
Pd1 0.0424(2) 0.02952(19) 0.03215(19) -0.00070(16) 0.000 0.000
Pd2 0.03414(14) 0.03457(14) 0.03197(13) 0.00457(12) 0.00225(12) 0.00257(11)
C1 0.120(5) 0.054(3) 0.046(3) 0.012(2) 0.008(3) 0.047(3)
C2 0.155(8) 0.133(7) 0.033(3) 0.035(4) 0.036(4) 0.103(6)
C3 0.036(2) 0.161(7) 0.064(4) 0.074(5) -0.001(2) -0.015(3)
C4 0.29(2) 0.033(4) 0.032(4) 0.002(3) 0.000 0.000
C5 0.52(5) 0.031(4) 0.039(6) -0.004(4) 0.000 0.000
C6 0.034(3) 0.309(16) 0.079(5) 0.126(8) 0.010(3) 0.034(5)
C7 0.249(12) 0.062(3) 0.049(3) 0.033(3) 0.057(5) 0.100(5)
C8 0.226(13) 0.221(13) 0.075(6) 0.096(7) -0.103(8) -0.198(12)
S1 0.1077(16) 0.0350(8) 0.0471(9) -0.0006(7) 0.000 0.000
O1 0.083(4) 0.057(3) 0.040(3) 0.003(2) 0.000 0.000
C9 0.099(5) 0.113(5) 0.062(4) 0.033(4) 0.016(4) 0.013(4)
S2 0.0388(10) 0.0555(13) 0.0477(12) 0.0058(10) 0.0033(8) 0.0022(8)
O2 0.075(6) 0.071(4) 0.059(4) 0.015(3) -0.010(4) -0.024(4)
C10 0.058(4) 0.068(4) 0.041(4) -0.004(3) 0.000 0.000
C11 0.076(5) 0.072(5) 0.049(4) -0.010(3) 0.000 0.000

loop_
_atom_type_symbol
_atom_type_description
_atom_type_scat_dispersion_real
_atom_type_scat_dispersion_imag
_atom_type_scat_source
C C 0.0033 0.0016 'International Tables Vol C Tables 4.2.6.8 and 6.1.1.4'
H H 0.0000 0.0000 'International Tables Vol C Tables 4.2.6.8 and 6.1.1.4'
Pd Pd -0.9988 1.0072 'International Tables Vol C Tables 4.2.6.8 and 6.1.1.4'
I I -0.4742 1.8119 'International Tables Vol C Tables 4.2.6.8 and 6.1.1.4'
O O 0.0106 0.0060 'International Tables Vol C Tables 4.2.6.8 and 6.1.1.4'
S S 0.1246 0.1234 'International Tables Vol C Tables 4.2.6.8 and 6.1.1.4'

loop_
_geom_angle_atom_site_label_1
_geom_angle_atom_site_label_2
_geom_angle_atom_site_label_3
_geom_angle
_geom_angle_site_symmetry_1
_geom_angle_site_symmetry_3
_geom_angle_publ_flag
Pd2 I2 Pd2 123.62(2) . 4_655 ?
I1 Pd1 Pd2 149.909(8) . . ?
I1 Pd1 Pd2 149.909(8) . 4 ?
I1 Pd1 C1 93.67(15) . . ?
I1 Pd1 C1 93.67(15) . 4 ?
I1 Pd1 C5 94.1(3) . . ?
I1 Pd1 C8 105.0(3) . . ?
I1 Pd1 C8 105.0(3) . 4 ?
Pd2 Pd1 Pd2 60.048(16) . 4 ?
Pd2 Pd1 C1 94.25(14) . . ?
Pd2 Pd1 C1 94.25(14) 4 4 ?
Pd2 Pd1 C1 75.82(19) 4 . ?
Pd2 Pd1 C1 75.82(19) . 4 ?
Pd2 Pd1 C5 88.2(2) . . ?
Pd2 Pd1 C5 88.2(2) 4 . ?
Pd2 Pd1 C8 64.9(4) . . ?
Pd2 Pd1 C8 91.80(19) 4 . ?
Pd2 Pd1 C8 64.9(4) 4 4 ?
Pd2 Pd1 C8 91.80(19) . 4 ?
C1 Pd1 C1 37.2(4) . 4 ?
C1 Pd1 C5 159.8(2) . . ?
C1 Pd1 C5 159.8(2) 4 . ?
C1 Pd1 C8 159.1(4) . . ?
C1 Pd1 C8 130.1(4) 4 . ?
C1 Pd1 C8 159.1(4) 4 4 ?
C1 Pd1 C8 130.1(4) . 4 ?
C5 Pd1 C8 29.7(4) . . ?
C5 Pd1 C8 29.7(4) . 4 ?
C8 Pd1 C8 54.2(5) . 4 ?
I2 Pd2 Pd1 148.160(14) . . ?
I2 Pd2 Pd2 151.812(10) . 4 ?
I2 Pd2 C2 92.77(18) . . ?
I2 Pd2 C3 100.74(16) . . ?
I2 Pd2 C6 92.7(2) . . ?
I2 Pd2 C7 97.96(18) . . ?
Pd1 Pd2 Pd2 59.975(8) . 4 ?
Pd1 Pd2 C2 92.79(18) . . ?
Pd1 Pd2 C3 67.9(2) . . ?
Pd1 Pd2 C6 79.0(4) . . ?
Pd1 Pd2 C7 93.40(13) . . ?
Pd2 Pd2 C2 85.1(3) 4 . ?
Pd2 Pd2 C3 93.66(13) 4 . ?
Pd2 Pd2 C6 93.23(16) 4 . ?
Pd2 Pd2 C7 71.6(2) 4 . ?
C2 Pd2 C3 35.3(3) . . ?
C2 Pd2 C6 171.3(5) . . ?
C2 Pd2 C7 148.6(4) . . ?
C3 Pd2 C6 136.6(5) . . ?
C3 Pd2 C7 160.6(2) . . ?
C6 Pd2 C7 36.6(4) . . ?
Pd1 C1 C1 71.40(19) . 4 ?
Pd1 C1 H1 93.5 . . ?
Pd1 C1 C3 105.4(3) . 4 ?
C1 C1 H1 116.2 4 . ?
C1 C1 C3 127.6(4) 4 4 ?
H1 C1 C3 116.2 . 4 ?
Pd2 C2 H2 94.2 . . ?
Pd2 C2 C3 79.8(4) . . ?
Pd2 C2 C4 96.6(7) . . ?
H2 C2 C3 115.3 . . ?
H2 C2 C4 115.3 . . ?
C3 C2 C4 129.4(7) . . ?
Pd2 C3 C1 109.9(3) . 4 ?
Pd2 C3 C2 64.9(4) . . ?
Pd2 C3 H3 95.5 . . ?
C1 C3 C2 128.2(6) 4 . ?
C1 C3 H3 115.9 4 . ?
C2 C3 H3 115.9 . . ?
C2 C4 C2 129.2(9) . 4 ?
C2 C4 H4 115.4 . . ?
C2 C4 H4 115.4 4 . ?
Pd1 C5 H5 91.9 . . ?
Pd1 C5 C8 89.2(8) . . ?
Pd1 C5 C8 89.2(8) . 4 ?
H5 C5 C8 113.3 . . ?
H5 C5 C8 113.3 . 4 ?
C8 C5 C8 133.4(14) . 4 ?
Pd2 C6 H6 91.7 . . ?
Pd2 C6 C7 74.9(4) . . ?
Pd2 C6 C8 103.5(7) . . ?
H6 C6 C7 116.9 . . ?
H6 C6 C8 116.9 . . ?
C7 C6 C8 126.2(7) . . ?
Pd2 C7 C6 68.4(4) . . ?
Pd2 C7 C7 108.4(2) . 4 ?
Pd2 C7 H7 93.3 . . ?
C6 C7 C7 126.7(5) . 4 ?
C6 C7 H7 116.6 . . ?
C7 C7 H7 116.6 4 . ?
Pd1 C8 C5 61.0(9) . . ?
Pd1 C8 C6 110.1(5) . . ?
Pd1 C8 H8 99.6 . . ?
C5 C8 C6 130.3(9) . . ?
C5 C8 H8 114.8 . . ?
C6 C8 H8 114.8 . . ?
O1 S1 C9 106.7(3) . . ?
O1 S1 C9 106.7(3) . 4 ?
C9 S1 C9 96.5(6) . 4 ?
S1 C9 H9A 109.5 . . ?
S1 C9 H9B 109.5 . . ?
S1 C9 H9C 109.5 . . ?
H9A C9 H9B 109.5 . . ?
H9A C9 H9C 109.5 . . ?
H9B C9 H9C 109.5 . . ?
O2 S2 C10 125.0(5) . . ?
O2 S2 C11 128.6(5) . . ?
C10 S2 C11 96.4(4) . . ?
S2 C10 H10A 109.5 . . ?
S2 C10 H10B 109.5 . . ?
S2 C10 H10C 109.5 . . ?
H10A C10 H10B 109.5 . . ?
H10A C10 H10C 109.5 . . ?
H10B C10 H10C 109.5 . . ?
S2 C11 H11A 109.5 . . ?
S2 C11 H11B 109.5 . . ?
S2 C11 H11C 109.5 . . ?
H11A C11 H11B 109.5 . . ?
H11A C11 H11C 109.5 . . ?
H11B C11 H11C 109.5 . . ?

loop_
_geom_bond_atom_site_label_1
_geom_bond_atom_site_label_2
_geom_bond_distance
_geom_bond_site_symmetry_2
_geom_bond_publ_flag
I1 Pd1 2.7448(6) . ?
I2 Pd2 2.8071(4) . ?
I2 Pd2 2.8071(4) 4_655 ?
Pd1 Pd2 2.7979(5) . ?
Pd1 Pd2 2.7979(5) 4 ?
Pd1 C1 2.199(5) . ?
Pd1 C1 2.199(5) 4 ?
Pd1 C5 2.151(13) . ?
Pd1 C8 2.458(11) . ?
Pd1 C8 2.458(12) 4 ?
Pd2 Pd2 2.8000(7) 4 ?
Pd2 C2 2.157(5) . ?
Pd2 C3 2.344(6) . ?
Pd2 C6 2.179(6) . ?
Pd2 C7 2.263(6) . ?
C1 C1 1.402(15) 4 ?
C1 H1 0.9300 . ?
C1 C3 1.389(10) 4 ?
C2 H2 0.9300 . ?
C2 C3 1.377(11) . ?
C2 C4 1.345(11) . ?
C3 C1 1.389(10) 4 ?
C3 H3 0.9300 . ?
C4 C2 1.345(11) 4 ?
C4 H4 0.9300 . ?
C5 H5 0.9300 . ?
C5 C8 1.219(18) . ?
C5 C8 1.219(18) 4 ?
C6 H6 0.9300 . ?
C6 C7 1.398(14) . ?
C6 C8 1.373(18) . ?
C7 C7 1.37(2) 4 ?
C7 H7 0.9300 . ?
C8 H8 0.9300 . ?
S1 O1 1.493(5) . ?
S1 C9 1.772(7) . ?
S1 C9 1.772(7) 4 ?
C9 H9A 0.9600 . ?
C9 H9B 0.9600 . ?
C9 H9C 0.9600 . ?
S2 O2 1.183(8) . ?
S2 C10 1.800(7) . ?
S2 C11 1.753(8) . ?
C10 H10A 0.9600 . ?
C10 H10B 0.9600 . ?
C10 H10C 0.9600 . ?
C11 H11A 0.9600 . ?
C11 H11B 0.9600 . ?
C11 H11C 0.9600 . ?

loop_
_geom_torsion_atom_site_label_1
_geom_torsion_atom_site_label_2
_geom_torsion_atom_site_label_3
_geom_torsion_atom_site_label_4
_geom_torsion
_geom_torsion_site_symmetry_1
_geom_torsion_site_symmetry_2
_geom_torsion_site_symmetry_3
_geom_torsion_site_symmetry_4
_geom_torsion_publ_flag
I1 Pd1 Pd2 I2 6.70(6) . . . . ?
I1 Pd1 Pd2 Pd2 -175.80(4) . . . 4 ?
I1 Pd1 Pd2 C2 -93.1(3) . . . . ?
I1 Pd1 Pd2 C3 -67.48(16) . . . . ?
I1 Pd1 Pd2 C6 83.9(3) . . . . ?
I1 Pd1 Pd2 C7 117.7(3) . . . . ?
Pd2 Pd1 Pd2 I2 -177.50(2) 4 . . . ?
Pd2 Pd1 Pd2 C2 82.7(3) 4 . . . ?
Pd2 Pd1 Pd2 C3 108.32(16) 4 . . . ?
Pd2 Pd1 Pd2 C6 -100.3(3) 4 . . . ?
Pd2 Pd1 Pd2 C7 -66.5(3) 4 . . . ?
C1 Pd1 Pd2 I2 111.5(2) . . . . ?
C1 Pd1 Pd2 I2 78.97(17) 4 . . . ?
C1 Pd1 Pd2 Pd2 -103.53(17) 4 . . 4 ?
C1 Pd1 Pd2 Pd2 -71.0(2) . . . 4 ?
C1 Pd1 Pd2 C2 11.7(4) . . . . ?
C1 Pd1 Pd2 C2 -20.8(4) 4 . . . ?
C1 Pd1 Pd2 C3 37.4(2) . . . . ?
C1 Pd1 Pd2 C3 4.8(2) 4 . . . ?
C1 Pd1 Pd2 C6 -171.3(4) . . . . ?
C1 Pd1 Pd2 C6 156.2(3) 4 . . . ?
C1 Pd1 Pd2 C7 -137.4(3) . . . . ?
C1 Pd1 Pd2 C7 -170.0(3) 4 . . . ?
C5 Pd1 Pd2 I2 -88.53(14) . . . . ?
C5 Pd1 Pd2 Pd2 88.98(14) . . . 4 ?
C5 Pd1 Pd2 C2 171.7(3) . . . . ?
C5 Pd1 Pd2 C3 -162.7(2) . . . . ?
C5 Pd1 Pd2 C6 -11.3(3) . . . . ?
C5 Pd1 Pd2 C7 22.5(3) . . . . ?
C8 Pd1 Pd2 I2 -69.43(19) . . . . ?
C8 Pd1 Pd2 I2 -118.0(4) 4 . . . ?
C8 Pd1 Pd2 Pd2 108.07(19) . . . 4 ?
C8 Pd1 Pd2 Pd2 59.5(4) 4 . . 4 ?
C8 Pd1 Pd2 C2 -169.2(4) . . . . ?
C8 Pd1 Pd2 C2 142.1(5) 4 . . . ?
C8 Pd1 Pd2 C3 -143.6(2) . . . . ?
C8 Pd1 Pd2 C3 167.8(4) 4 . . . ?
C8 Pd1 Pd2 C6 7.8(4) . . . . ?
C8 Pd1 Pd2 C6 -40.9(4) 4 . . . ?
C8 Pd1 Pd2 C7 41.6(3) . . . . ?
C8 Pd1 Pd2 C7 -7.0(4) 4 . . . ?
Pd2 I2 Pd2 Pd1 -4.57(5) 4_655 . . . ?
Pd2 I2 Pd2 Pd2 -180.0 4_655 . . 4 ?
Pd2 I2 Pd2 C2 95.2(3) 4_655 . . . ?
Pd2 I2 Pd2 C3 60.6(2) 4_655 . . . ?
Pd2 I2 Pd2 C6 -78.0(4) 4_655 . . . ?
Pd2 I2 Pd2 C7 -114.4(2) 4_655 . . . ?
I1 Pd1 C1 C1 91.23(6) . . . 4 ?
I1 Pd1 C1 C3 -143.6(4) . . . 4 ?
Pd2 Pd1 C1 C1 -117.36(6) 4 . . 4 ?
Pd2 Pd1 C1 C1 -59.72(4) . . . 4 ?
Pd2 Pd1 C1 C3 7.8(4) 4 . . 4 ?
Pd2 Pd1 C1 C3 65.4(4) . . . 4 ?
C1 Pd1 C1 C3 125.2(4) 4 . . 4 ?
C5 Pd1 C1 C1 -156.2(9) . . . 4 ?
C5 Pd1 C1 C3 -31.0(10) . . . 4 ?
C8 Pd1 C1 C1 -62.2(7) . . . 4 ?
C8 Pd1 C1 C1 -155.7(3) 4 . . 4 ?
C8 Pd1 C1 C3 62.9(10) . . . 4 ?
C8 Pd1 C1 C3 -30.5(6) 4 . . 4 ?
I2 Pd2 C2 C3 -104.8(4) . . . . ?
I2 Pd2 C2 C4 126.4(5) . . . . ?
Pd1 Pd2 C2 C3 43.9(4) . . . . ?
Pd1 Pd2 C2 C4 -85.0(5) . . . . ?
Pd2 Pd2 C2 C3 103.4(4) 4 . . . ?
Pd2 Pd2 C2 C4 -25.5(5) 4 . . . ?
C3 Pd2 C2 C4 -128.9(7) . . . . ?
C6 Pd2 C2 C3 24(3) . . . . ?
C6 Pd2 C2 C4 -105(2) . . . . ?
C7 Pd2 C2 C3 145.1(5) . . . . ?
C7 Pd2 C2 C4 16.2(7) . . . . ?
Pd2 C2 C3 C1 -96.4(5) . . . 4 ?
C4 C2 C3 Pd2 90.2(9) . . . . ?
C4 C2 C3 C1 -6.2(11) . . . 4 ?
I2 Pd2 C3 C1 -156.7(4) . . . 4 ?
I2 Pd2 C3 C2 79.5(4) . . . . ?
Pd1 Pd2 C3 C1 -7.8(4) . . . 4 ?
Pd1 Pd2 C3 C2 -131.6(5) . . . . ?
Pd2 Pd2 C3 C1 47.6(5) 4 . . 4 ?
Pd2 Pd2 C3 C2 -76.2(5) 4 . . . ?
C2 Pd2 C3 C1 123.8(6) . . . 4 ?
C6 Pd2 C3 C1 -51.0(5) . . . 4 ?
C6 Pd2 C3 C2 -174.8(5) . . . . ?
C7 Pd2 C3 C1 8.0(12) . . . 4 ?
C7 Pd2 C3 C2 -115.8(10) . . . . ?
Pd2 C2 C4 C2 87.5(11) . . . 4 ?
C3 C2 C4 C2 5.3(17) . . . 4 ?
I1 Pd1 C5 C8 -113.3(7) . . . . ?
I1 Pd1 C5 C8 113.3(7) . . . 4 ?
Pd2 Pd1 C5 C8 36.7(7) . . . . ?
Pd2 Pd1 C5 C8 96.7(7) 4 . . . ?
Pd2 Pd1 C5 C8 -36.7(7) 4 . . 4 ?
Pd2 Pd1 C5 C8 -96.8(7) . . . 4 ?
C1 Pd1 C5 C8 134.2(6) . . . . ?
C1 Pd1 C5 C8 -0.8(14) 4 . . . ?
C1 Pd1 C5 C8 -134.2(6) 4 . . 4 ?
C1 Pd1 C5 C8 0.8(14) . . . 4 ?
C8 Pd1 C5 C8 133.4(14) 4 . . . ?
C8 Pd1 C5 C8 -133.4(14) . . . 4 ?
I2 Pd2 C6 C7 -99.7(5) . . . . ?
I2 Pd2 C6 C8 136.0(7) . . . . ?
Pd1 Pd2 C6 C7 111.3(5) . . . . ?
Pd1 Pd2 C6 C8 -13.0(7) . . . . ?
Pd2 Pd2 C6 C7 52.7(5) 4 . . . ?
Pd2 Pd2 C6 C8 -71.6(7) 4 . . . ?
C2 Pd2 C6 C7 131(2) . . . . ?
C2 Pd2 C6 C8 7(3) . . . . ?
C3 Pd2 C6 C7 151.5(5) . . . . ?
C3 Pd2 C6 C8 27.2(8) . . . . ?
C7 Pd2 C6 C8 -124.3(7) . . . . ?
Pd2 C6 C7 C7 -97.4(3) . . . 4 ?
C8 C6 C7 Pd2 95.9(8) . . . . ?
C8 C6 C7 C7 -1.5(10) . . . 4 ?
I2 Pd2 C7 C6 83.8(5) . . . . ?
Pd1 Pd2 C7 C6 -66.4(6) . . . . ?
Pd1 Pd2 C7 C7 56.77(7) . . . 4 ?
Pd2 Pd2 C7 C6 -123.1(5) 4 . . . ?
Pd2 Pd2 C7 C7 -0.002(2) 4 . . 4 ?
C2 Pd2 C7 C6 -167.4(6) . . . . ?
C2 Pd2 C7 C7 -44.2(4) . . . 4 ?
C3 Pd2 C7 C6 -81.0(12) . . . . ?
C3 Pd2 C7 C7 42.1(9) . . . 4 ?
C6 Pd2 C7 C7 123.1(5) . . . 4 ?
Pd1 C5 C8 C6 -92.6(11) . . . . ?
C8 C5 C8 Pd1 88(2) 4 . . . ?
C8 C5 C8 C6 -4(3) 4 . . . ?
Pd2 C6 C8 Pd1 15.5(8) . . . . ?
Pd2 C6 C8 C5 84.1(13) . . . . ?
C7 C6 C8 Pd1 -65.5(9) . . . . ?
C7 C6 C8 C5 3.0(17) . . . . ?
I1 Pd1 C8 C5 71.5(7) . . . . ?
I1 Pd1 C8 C6 -162.7(7) . . . . ?
Pd2 Pd1 C8 C5 -138.8(7) . . . . ?
Pd2 Pd1 C8 C5 -83.3(7) 4 . . . ?
Pd2 Pd1 C8 C6 -13.0(7) . . . . ?
Pd2 Pd1 C8 C6 42.5(7) 4 . . . ?
C1 Pd1 C8 C5 -136.0(10) . . . . ?
C1 Pd1 C8 C5 179.7(6) 4 . . . ?
C1 Pd1 C8 C6 -10.2(13) . . . . ?
C1 Pd1 C8 C6 -54.5(7) 4 . . . ?
C5 Pd1 C8 C6 125.8(9) . . . . ?
C8 Pd1 C8 C5 -26.4(8) 4 . . . ?
C8 Pd1 C8 C6 99.4(8) 4 . . . ?
